data_1503304
loop_
_publ_author_name
'Krow, Grant R.'
'Liu, Nian'
'Sender, Matthew'
'Lin, Guoliang'
'Centafont, Ryan'
'Sonnet, Philip E.'
'DeBrosse, Charles'
'Ross, 3rd, Charles W'
'Carroll, Patrick J.'
'Shoulders, Matthew D.'
'Raines, Ronald T.'

_publ_section_title
;
 Oligomers of a 5-carboxy-methanopyrrolidine \b-amino acid. A search for
 order.
;
_journal_issue 23
_journal_name_full 'Organic letters'
_journal_page_first 5438
_journal_page_last 5441
_journal_paper_doi 10.1021/ol1022917
_journal_volume 12
_journal_year 2010
_chemical_absolute_configuration rm
_chemical_formula_sum 'C30 H40 N4 O7'
_chemical_formula_weight 568.67
_space_group_IT_number 5
_symmetry_cell_setting monoclinic
_symmetry_Int_Tables_number 5
_symmetry_space_group_name_Hall 'C 2y'
_symmetry_space_group_name_H-M 'C 1 2 1'
_atom_sites_solution_hydrogens geom
_atom_sites_solution_primary direct
_audit_creation_method SHELXL-97
_cell_angle_alpha 90.00
_cell_angle_beta 110.722(6)
_cell_angle_gamma 90.00
_cell_formula_units_Z 4
_cell_length_a 23.844(6)
_cell_length_b 6.1411(12)
_cell_length_c 23.447(5)
_cell_measurement_temperature 143(1)
_cell_volume 3211.2(12)
_computing_data_collection 'CrystalClear (Rigaku, 1999)'
_computing_data_reduction 'CrystalClear (Rigaku, 1999)'
_computing_structure_refinement 'SHELXL-97 (Sheldrick, 1997)'
_computing_structure_solution 'SIR97 (Altomare, 1999)'
_diffrn_ambient_temperature 143(1)
_diffrn_measured_fraction_theta_full 0.990
_diffrn_measured_fraction_theta_max 0.990
_diffrn_measurement_device 'CCD Area Detector'
_diffrn_measurement_device_type 'Rigaku Mercury'
_diffrn_measurement_method 'phi and omega rotations'
_diffrn_radiation_monochromator graphite
_diffrn_radiation_source 'rotating anode'
_diffrn_radiation_type MoK\a
_diffrn_radiation_wavelength 0.71073
_diffrn_reflns_av_R_equivalents 0.0542
_diffrn_reflns_av_sigmaI/netI 0.0654
_diffrn_reflns_limit_h_max 25
_diffrn_reflns_limit_h_min -28
_diffrn_reflns_limit_k_max 7
_diffrn_reflns_limit_k_min -6
_diffrn_reflns_limit_l_max 27
_diffrn_reflns_limit_l_min -23
_diffrn_reflns_number 9821
_diffrn_reflns_theta_full 25.00
_diffrn_reflns_theta_max 25.00
_diffrn_reflns_theta_min 2.74
_exptl_absorpt_coefficient_mu 0.257
_exptl_absorpt_correction_T_max 1.0000
_exptl_absorpt_correction_T_min 0.4761
_exptl_absorpt_correction_type multi-scan
_exptl_crystal_density_diffrn 1.371
_exptl_crystal_density_method 'not measured'
_exptl_crystal_F_000 1404
_exptl_crystal_size_max 0.45
_exptl_crystal_size_mid 0.35
_exptl_crystal_size_min 0.01
_platon_squeeze_details
;
The asymmetric unit includes a molecule of methylene chloride and
one-half of a water molecule. These solvent molecules were disordered;
a reliable disorder model could not be devised. The X-ray data were 
corrected for the presence of disordered solvent by SQUEEZE
;
_refine_diff_density_max 0.466
_refine_diff_density_min -0.251
_refine_diff_density_rms 0.072
_refine_ls_abs_structure_details 'Flack H D (1983), Acta Cryst. A39, 876-881'
_refine_ls_abs_structure_Flack 1(2)
_refine_ls_extinction_coef 0.0056(13)
_refine_ls_extinction_expression Fc^*^=kFc[1+0.001xFc^2^\l^3^/sin(2\q)]^-1/4^
_refine_ls_extinction_method SHELXL
_refine_ls_goodness_of_fit_ref 1.030
_refine_ls_hydrogen_treatment constr
_refine_ls_matrix_type full
_refine_ls_number_parameters 372
_refine_ls_number_reflns 3092
_refine_ls_number_restraints 1
_refine_ls_restrained_S_all 1.030
_refine_ls_R_factor_all 0.0848
_refine_ls_R_factor_gt 0.0742
_refine_ls_shift/su_max 0.000
_refine_ls_shift/su_mean 0.000
_refine_ls_structure_factor_coef Fsqd
_refine_ls_weighting_details 'calc w=1/[\s^2^(Fo^2^)+(0.1236P)^2^+0.0000P] where P=(Fo^2^+2Fc^2^)/3'
_refine_ls_weighting_scheme calc
_refine_ls_wR_factor_gt 0.1802
_refine_ls_wR_factor_ref 0.1886
_reflns_number_gt 2493
_reflns_number_total 3092
_reflns_threshold_expression >2sigma(I)
_cod_data_source_file ol1022917_si_004.cif
_cod_data_source_block shelxl
_cod_depositor_comments
;
The following automatic conversions were performed:
'_atom_site_symetry_multiplicity' tag replaced with
'_atom_site_symmetry_multiplicity'.

Automatic conversion script
Id: cif_correct_tags 1440 2010-10-19 06:21:57Z saulius 

The following automatic conversions were performed:

'_exptl_absorpt_correction_type' value 'Multi-scan' changed to
'multi-scan' according to
/home/saulius/struct/CIF-dictionaries/cif_core.dic dictionary named
'cif_core.dic' version 2.4.2 from 2011-04-26.

Automatic conversion script
Id: cif_fix_values 1715 2011-07-08 13:25:40Z adriana 

2017-03-17
Z value and formula fixed to values more according to usual
chemical conventions.                 miguel
;
_cod_original_formula_sum 'C62 H86 Cl4 N8 O15'
_cod_original_formula_weight 1325.19
_cod_original_formula_units_Z 2
_cod_original_cell_volume 3211.3(12)
_cod_original_sg_symbol_H-M 'C 2      '
_cod_database_code 1503304

loop_
_symmetry_equiv_pos_as_xyz
'x, y, z'
'-x, y, -z'
'x+1/2, y+1/2, z'
'-x+1/2, y+1/2, -z'

loop_
_atom_site_label
_atom_site_type_symbol
_atom_site_fract_x
_atom_site_fract_y
_atom_site_fract_z
_atom_site_U_iso_or_equiv
_atom_site_adp_type
_atom_site_occupancy
_atom_site_symmetry_multiplicity
_atom_site_calc_flag
_atom_site_refinement_flags
C1 C 0.1917(2) 0.4888(10) 0.2149(2) 0.0476(12) Uani 1 1 d .
H1A H 0.1956 0.3385 0.2285 0.063 Uiso 1 1 calc R
H1B H 0.1595 0.5022 0.1757 0.063 Uiso 1 1 calc R
C2 C 0.1847(2) 0.6482(9) 0.2631(2) 0.0438(11) Uani 1 1 d .
H2 H 0.1495 0.6388 0.2752 0.058 Uiso 1 1 calc R
C3 C 0.2480(2) 0.6476(9) 0.3120(2) 0.0435(11) Uani 1 1 d .
H3 H 0.2501 0.7565 0.3432 0.058 Uiso 1 1 calc R
C4 C 0.2637(2) 0.7576(9) 0.2593(2) 0.0435(12) Uani 1 1 d .
H4 H 0.3003 0.8441 0.2677 0.058 Uiso 1 1 calc R
C5 C 0.2017(2) 0.8670(9) 0.2415(2) 0.0485(13) Uani 1 1 d .
H5A H 0.1999 0.9917 0.2662 0.064 Uiso 1 1 calc R
H5B H 0.1823 0.8961 0.1983 0.064 Uiso 1 1 calc R
C6 C 0.2744(2) 0.4362(8) 0.34234(19) 0.0379(11) Uani 1 1 d .
C7 C 0.3793(2) 0.5711(10) 0.3569(2) 0.0458(12) Uani 1 1 d .
H7A H 0.3744 0.7102 0.3742 0.061 Uiso 1 1 calc R
H7B H 0.3800 0.5918 0.3161 0.061 Uiso 1 1 calc R
C8 C 0.4348(2) 0.4422(10) 0.3989(2) 0.0477(12) Uani 1 1 d .
H8 H 0.4752 0.5025 0.4087 0.063 Uiso 1 1 calc R
C9 C 0.4141(2) 0.3575(9) 0.4506(2) 0.0425(12) Uani 1 1 d .
H9 H 0.4440 0.2588 0.4778 0.057 Uiso 1 1 calc R
C10 C 0.3681(2) 0.2278(9) 0.3956(2) 0.0436(11) Uani 1 1 d .
H10 H 0.3479 0.0973 0.4029 0.058 Uiso 1 1 calc R
C11 C 0.4201(3) 0.2093(10) 0.3711(2) 0.0525(13) Uani 1 1 d .
H11A H 0.4079 0.2030 0.3271 0.070 Uiso 1 1 calc R
H11B H 0.4498 0.0993 0.3909 0.070 Uiso 1 1 calc R
C12 C 0.3910(2) 0.5123(9) 0.4867(2) 0.0433(11) Uani 1 1 d .
C13 C 0.3604(2) 0.1870(9) 0.5364(2) 0.0433(11) Uani 1 1 d .
H13A H 0.3981 0.1110 0.5558 0.058 Uiso 1 1 calc R
H13B H 0.3368 0.1126 0.4991 0.058 Uiso 1 1 calc R
C14 C 0.3257(2) 0.2209(9) 0.57962(19) 0.0401(11) Uani 1 1 d .
H14 H 0.3116 0.0946 0.5963 0.053 Uiso 1 1 calc R
C15 C 0.36017(19) 0.4056(8) 0.62264(19) 0.0360(10) Uani 1 1 d .
H15 H 0.3385 0.4522 0.6491 0.048 Uiso 1 1 calc R
C16 C 0.3384(2) 0.5369(8) 0.56184(19) 0.0379(10) Uani 1 1 d .
H16 H 0.3371 0.6964 0.5621 0.050 Uiso 1 1 calc R
C17 C 0.2809(2) 0.4030(9) 0.5465(2) 0.0427(11) Uani 1 1 d .
H17A H 0.2597 0.3782 0.5033 0.057 Uiso 1 1 calc R
H17B H 0.2540 0.4492 0.5671 0.057 Uiso 1 1 calc R
C18 C 0.4265(2) 0.3827(8) 0.65921(19) 0.0368(10) Uani 1 1 d .
C19 C 0.4252(2) 0.7566(8) 0.7071(2) 0.0444(12) Uani 1 1 d .
H19A H 0.3959 0.7416 0.7269 0.059 Uiso 1 1 calc R
H19B H 0.4075 0.8344 0.6689 0.059 Uiso 1 1 calc R
C20 C 0.4841(2) 0.8641(9) 0.7492(2) 0.0476(13) Uani 1 1 d .
H20 H 0.4843 1.0128 0.7645 0.063 Uiso 1 1 calc R
C21 C 0.5134(2) 0.6735(10) 0.7931(2) 0.0493(13) Uani 1 1 d .
H21 H 0.5540 0.7139 0.8198 0.066 Uiso 1 1 calc R
C22 C 0.5152(2) 0.5667(9) 0.7334(2) 0.0453(12) Uani 1 1 d .
H22 H 0.5431 0.4476 0.7351 0.060 Uiso 1 1 calc R
C23 C 0.5266(2) 0.7964(10) 0.7145(2) 0.0482(12) Uani 1 1 d .
H23A H 0.5107 0.8234 0.6709 0.064 Uiso 1 1 calc R
H23B H 0.5676 0.8470 0.7329 0.064 Uiso 1 1 calc R
C24 C 0.4811(2) 0.5624(11) 0.8291(2) 0.0519(13) Uani 1 1 d .
C25 C 0.4738(3) 0.2423(14) 0.8798(3) 0.0755(19) Uani 1 1 d .
H25A H 0.4919 0.1008 0.8890 0.113 Uiso 1 1 calc R
H25B H 0.4317 0.2268 0.8571 0.113 Uiso 1 1 calc R
H25C H 0.4793 0.3190 0.9171 0.113 Uiso 1 1 calc R
C26 C 0.2880(2) 0.4912(9) 0.1906(2) 0.0418(11) Uani 1 1 d .
C27 C 0.2954(2) 0.2039(10) 0.1213(2) 0.0483(13) Uani 1 1 d .
C28 C 0.3554(3) 0.1156(11) 0.1615(3) 0.0580(15) Uani 1 1 d .
H28A H 0.3819 0.2344 0.1796 0.087 Uiso 1 1 calc R
H28B H 0.3722 0.0292 0.1374 0.087 Uiso 1 1 calc R
H28C H 0.3502 0.0271 0.1930 0.087 Uiso 1 1 calc R
C29 C 0.2536(3) 0.0139(12) 0.0930(3) 0.0645(17) Uani 1 1 d .
H29A H 0.2151 0.0690 0.0679 0.097 Uiso 1 1 calc R
H29B H 0.2492 -0.0754 0.1248 0.097 Uiso 1 1 calc R
H29C H 0.2702 -0.0713 0.0685 0.097 Uiso 1 1 calc R
C30 C 0.3012(4) 0.3628(13) 0.0743(3) 0.077(2) Uani 1 1 d .
H30A H 0.3275 0.4796 0.0946 0.115 Uiso 1 1 calc R
H30B H 0.2624 0.4206 0.0511 0.115 Uiso 1 1 calc R
H30C H 0.3174 0.2889 0.0475 0.115 Uiso 1 1 calc R
N1 N 0.24870(19) 0.5798(8) 0.21425(17) 0.0454(10) Uani 1 1 d .
N2 N 0.33359(18) 0.4079(8) 0.35870(17) 0.0434(10) Uani 1 1 d .
N3 N 0.36912(18) 0.4204(7) 0.52631(16) 0.0401(9) Uani 1 1 d .
N4 N 0.45088(17) 0.5433(7) 0.69886(18) 0.0456(10) Uani 1 1 d .
O1 O 0.24100(15) 0.2956(6) 0.35224(15) 0.0498(9) Uani 1 1 d .
O2 O 0.39274(19) 0.7137(7) 0.48146(18) 0.0591(11) Uani 1 1 d .
O3 O 0.45626(16) 0.2255(7) 0.65384(16) 0.0528(9) Uani 1 1 d .
O4 O 0.4421(2) 0.6448(9) 0.8434(2) 0.0742(13) Uani 1 1 d .
O5 O 0.5015(2) 0.3628(8) 0.84414(18) 0.0651(11) Uani 1 1 d .
O6 O 0.33748(16) 0.5660(7) 0.19801(15) 0.0505(9) Uani 1 1 d .
O7 O 0.26351(15) 0.3126(7) 0.15740(14) 0.0482(9) Uani 1 1 d .

loop_
_atom_site_aniso_label
_atom_site_aniso_U_11
_atom_site_aniso_U_22
_atom_site_aniso_U_33
_atom_site_aniso_U_23
_atom_site_aniso_U_13
_atom_site_aniso_U_12
C1 0.049(3) 0.043(3) 0.053(3) 0.000(2) 0.021(2) -0.004(2)
C2 0.047(3) 0.035(3) 0.054(2) -0.004(2) 0.023(2) 0.000(2)
C3 0.045(3) 0.039(3) 0.052(2) -0.004(2) 0.024(2) -0.002(2)
C4 0.054(3) 0.032(3) 0.049(2) -0.004(2) 0.024(2) -0.008(2)
C5 0.046(3) 0.040(3) 0.064(3) 0.004(2) 0.024(2) 0.002(2)
C6 0.042(3) 0.032(3) 0.043(2) -0.006(2) 0.0204(18) 0.002(2)
C7 0.042(3) 0.049(3) 0.051(3) 0.002(2) 0.022(2) -0.007(2)
C8 0.050(3) 0.045(3) 0.056(3) 0.002(2) 0.029(2) -0.005(2)
C9 0.038(2) 0.043(3) 0.053(2) -0.004(2) 0.023(2) 0.001(2)
C10 0.046(3) 0.035(3) 0.050(2) -0.004(2) 0.017(2) -0.005(2)
C11 0.059(3) 0.053(4) 0.054(3) -0.003(3) 0.030(2) 0.004(3)
C12 0.037(2) 0.040(3) 0.053(3) -0.003(2) 0.0172(19) -0.001(2)
C13 0.051(3) 0.033(3) 0.047(2) 0.000(2) 0.017(2) -0.003(2)
C14 0.035(2) 0.041(3) 0.043(2) -0.005(2) 0.0119(18) -0.007(2)
C15 0.036(2) 0.030(3) 0.046(2) 0.003(2) 0.0196(18) 0.001(2)
C16 0.040(2) 0.030(3) 0.043(2) -0.0058(19) 0.0137(17) 0.001(2)
C17 0.035(2) 0.047(3) 0.043(2) -0.001(2) 0.0094(17) -0.003(2)
C18 0.043(2) 0.030(3) 0.040(2) 0.0024(19) 0.0189(18) 0.002(2)
C19 0.038(3) 0.032(3) 0.060(3) -0.008(2) 0.015(2) 0.002(2)
C20 0.048(3) 0.038(3) 0.058(3) -0.006(2) 0.019(2) -0.005(2)
C21 0.035(3) 0.054(4) 0.058(3) -0.008(3) 0.015(2) -0.010(2)
C22 0.035(2) 0.041(3) 0.059(3) -0.003(2) 0.0152(19) -0.001(2)
C23 0.039(3) 0.046(3) 0.061(3) 0.002(2) 0.019(2) -0.004(2)
C24 0.051(3) 0.051(4) 0.054(3) -0.007(3) 0.019(2) -0.006(3)
C25 0.088(5) 0.070(5) 0.072(4) 0.000(3) 0.033(3) -0.008(4)
C26 0.044(3) 0.038(3) 0.047(2) 0.002(2) 0.0209(19) 0.005(2)
C27 0.058(3) 0.045(3) 0.043(2) 0.001(2) 0.020(2) 0.014(3)
C28 0.052(3) 0.051(4) 0.069(3) 0.000(3) 0.018(2) 0.007(3)
C29 0.066(4) 0.062(4) 0.060(3) -0.020(3) 0.016(3) 0.001(3)
C30 0.113(5) 0.071(5) 0.056(3) 0.009(3) 0.042(3) 0.025(4)
N1 0.051(2) 0.038(3) 0.053(2) -0.0036(19) 0.0274(18) -0.003(2)
N2 0.040(2) 0.040(2) 0.052(2) 0.0035(19) 0.0192(16) -0.0030(19)
N3 0.049(2) 0.032(2) 0.0434(19) -0.0029(17) 0.0207(17) 0.0005(18)
N4 0.035(2) 0.039(3) 0.058(2) -0.009(2) 0.0110(16) 0.0007(19)
O1 0.0450(19) 0.043(2) 0.064(2) 0.0032(17) 0.0220(15) -0.0044(17)
O2 0.081(3) 0.035(2) 0.081(2) 0.0018(19) 0.052(2) -0.004(2)
O3 0.047(2) 0.040(2) 0.066(2) -0.0088(17) 0.0127(15) 0.0053(18)
O4 0.076(3) 0.079(3) 0.084(3) 0.004(3) 0.049(2) 0.005(3)
O5 0.080(3) 0.056(3) 0.069(2) 0.007(2) 0.038(2) 0.006(2)
O6 0.051(2) 0.047(2) 0.0593(19) -0.0028(17) 0.0271(15) 0.0012(18)
O7 0.050(2) 0.047(2) 0.0510(17) -0.0079(17) 0.0214(14) 0.0009(17)

loop_
_atom_type_symbol
_atom_type_description
_atom_type_scat_dispersion_real
_atom_type_scat_dispersion_imag
_atom_type_scat_source
C C 0.0033 0.0016 'International Tables Vol C Tables 4.2.6.8 and 6.1.1.4'
H H 0.0000 0.0000 'International Tables Vol C Tables 4.2.6.8 and 6.1.1.4'
N N 0.0061 0.0033 'International Tables Vol C Tables 4.2.6.8 and 6.1.1.4'
O O 0.0106 0.0060 'International Tables Vol C Tables 4.2.6.8 and 6.1.1.4'
Cl Cl 0.1484 0.1585 'International Tables Vol C Tables 4.2.6.8 and 6.1.1.4'

loop_
_geom_angle_atom_site_label_1
_geom_angle_atom_site_label_2
_geom_angle_atom_site_label_3
_geom_angle
N1 C1 C2 96.0(4)
C3 C2 C5 86.9(4)
C3 C2 C1 102.3(4)
C5 C2 C1 101.8(4)
C3 C2 C4 49.7(3)
C5 C2 C4 48.8(3)
C1 C2 C4 80.6(3)
C6 C3 C2 119.3(4)
C6 C3 C4 124.7(4)
C2 C3 C4 81.7(4)
N1 C4 C5 99.4(4)
N1 C4 C3 100.4(4)
C5 C4 C3 85.9(4)
N1 C4 C2 78.0(3)
C5 C4 C2 48.7(3)
C3 C4 C2 48.6(3)
C2 C5 C4 82.4(4)
O1 C6 N2 122.3(5)
O1 C6 C3 119.7(4)
N2 C6 C3 118.0(4)
N2 C7 C8 96.1(4)
C9 C8 C7 103.3(4)
C9 C8 C11 86.1(4)
C7 C8 C11 100.7(4)
C12 C9 C8 120.7(5)
C12 C9 C10 119.5(4)
C8 C9 C10 81.5(4)
N2 C10 C11 101.1(4)
N2 C10 C9 100.6(4)
C11 C10 C9 85.6(4)
C10 C11 C8 82.4(4)
O2 C12 N3 121.5(5)
O2 C12 C9 122.7(5)
N3 C12 C9 115.7(5)
N3 C13 C14 96.5(4)
C13 C14 C15 104.1(4)
C13 C14 C17 101.8(4)
C15 C14 C17 84.9(4)
C13 C14 C16 80.7(3)
C15 C14 C16 49.4(2)
C17 C14 C16 48.3(3)
C18 C15 C14 120.5(4)
C18 C15 C16 120.6(4)
C14 C15 C16 81.7(3)
N3 C16 C17 101.0(4)
N3 C16 C15 101.2(4)
C17 C16 C15 85.3(4)
N3 C16 C14 78.0(3)
C17 C16 C14 49.2(3)
C15 C16 C14 48.9(3)
C16 C17 C14 82.4(3)
O3 C18 N4 121.6(4)
O3 C18 C15 122.6(4)
N4 C18 C15 115.7(4)
N4 C19 C20 97.8(4)
C19 C20 C21 101.2(4)
C19 C20 C23 99.4(4)
C21 C20 C23 85.5(4)
C24 C21 C20 121.2(5)
C24 C21 C22 119.9(5)
C20 C21 C22 82.6(4)
N4 C22 C23 100.8(4)
N4 C22 C21 100.4(4)
C23 C22 C21 86.4(4)
C22 C23 C20 83.1(4)
O4 C24 O5 124.3(6)
O4 C24 C21 124.6(6)
O5 C24 C21 111.1(5)
O6 C26 O7 125.9(4)
O6 C26 N1 124.2(5)
O7 C26 N1 109.8(4)
O7 C27 C28 111.7(4)
O7 C27 C30 108.8(5)
C28 C27 C30 112.1(5)
O7 C27 C29 101.8(4)
C28 C27 C29 109.0(5)
C30 C27 C29 113.0(5)
C26 N1 C4 124.2(4)
C26 N1 C1 128.5(5)
C4 N1 C1 105.3(4)
C6 N2 C10 125.7(4)
C6 N2 C7 127.7(4)
C10 N2 C7 105.1(4)
C12 N3 C16 125.4(4)
C12 N3 C13 129.1(4)
C16 N3 C13 104.7(4)
C18 N4 C22 124.6(4)
C18 N4 C19 129.9(4)
C22 N4 C19 103.9(4)
C24 O5 C25 115.5(5)
C26 O7 C27 119.3(4)

loop_
_geom_bond_atom_site_label_1
_geom_bond_atom_site_label_2
_geom_bond_distance
C1 N1 1.474(6)
C1 C2 1.548(7)
C2 C3 1.538(7)
C2 C5 1.539(8)
C2 C4 2.029(7)
C3 C6 1.507(7)
C3 C4 1.565(7)
C4 N1 1.473(7)
C4 C5 1.541(7)
C6 O1 1.250(6)
C6 N2 1.337(6)
C7 N2 1.492(7)
C7 C8 1.558(7)
C8 C9 1.551(7)
C8 C11 1.559(8)
C9 C12 1.502(7)
C9 C10 1.581(7)
C10 N2 1.465(7)
C10 C11 1.544(7)
C12 O2 1.245(7)
C12 N3 1.338(6)
C13 N3 1.479(7)
C13 C14 1.534(7)
C14 C15 1.547(7)
C14 C17 1.551(7)
C14 C16 2.030(8)
C15 C18 1.516(6)
C15 C16 1.558(6)
C16 N3 1.474(6)
C16 C17 1.529(7)
C18 O3 1.230(6)
C18 N4 1.339(6)
C19 N4 1.488(7)
C19 C20 1.550(7)
C20 C21 1.552(8)
C20 C23 1.566(7)
C21 C24 1.494(8)
C21 C22 1.560(7)
C22 N4 1.467(6)
C22 C23 1.532(8)
C24 O4 1.207(7)
C24 O5 1.320(8)
C25 O5 1.441(8)
C26 O6 1.220(6)
C26 O7 1.352(7)
C26 N1 1.360(6)
C27 O7 1.482(6)
C27 C28 1.507(8)
C27 C30 1.515(9)
C27 C29 1.525(9)

loop_
_platon_squeeze_void_nr
_platon_squeeze_void_average_x
_platon_squeeze_void_average_y
_platon_squeeze_void_average_z
_platon_squeeze_void_volume
_platon_squeeze_void_count_electrons
1 0.000 0.099 0.000 234.4 23.7
2 0.500 -0.111 0.000 234.4 23.7
3 0.000 0.417 0.500 6.8 6.0
4 0.500 0.917 0.500 6.8 6.0
